data_2207898
loop_
_publ_author_name
'Yang, De-Suo'

_publ_section_title
;
 Bis(pyridinium-4-olate) succinic acid
;
_journal_coeditor_code SJ6188
_journal_issue 1
_journal_name_full 'Acta Crystallographica Section E'
_journal_page_first o352
_journal_page_last o353
_journal_paper_doi 10.1107/S1600536805042352
_journal_volume 62
_journal_year 2006
_chemical_formula_iupac '2C5 H5 N O, C4 H6 O4'
_chemical_formula_moiety '2C5 H5 N O, C4 H6 O4'
_chemical_formula_sum 'C14 H16 N2 O6'
_chemical_formula_weight 308.29
_chemical_name_systematic
;
Bis(pyridinium-4-olate) succinic acid
;
_space_group_IT_number 14
_symmetry_cell_setting monoclinic
_symmetry_space_group_name_Hall '-P 2yn'
_symmetry_space_group_name_H-M 'P 1 21/n 1'
_atom_sites_solution_hydrogens geom
_atom_sites_solution_primary direct
_atom_sites_solution_secondary difmap
_audit_creation_method SHELXL-97
_cell_angle_alpha 90.00
_cell_angle_beta 97.891(2)
_cell_angle_gamma 90.00
_cell_formula_units_Z 2
_cell_length_a 8.559(2)
_cell_length_b 5.1780(10)
_cell_length_c 16.387(3)
_cell_measurement_reflns_used 1725
_cell_measurement_temperature 298(2)
_cell_measurement_theta_max 26.6
_cell_measurement_theta_min 2.5
_cell_volume 719.4(3)
_computing_cell_refinement 'SAINT (Bruker, 2002)'
_computing_data_collection 'SMART (Bruker, 2002)'
_computing_data_reduction SAINT
_computing_molecular_graphics 'SHELXTL (Sheldrick, 1997b)'
_computing_publication_material SHELXL97
_computing_structure_refinement 'SHELXL97 (Sheldrick, 1997a)'
_computing_structure_solution 'SHELXS97 (Sheldrick, 1997a)'
_diffrn_ambient_temperature 298(2)
_diffrn_measured_fraction_theta_full 0.976
_diffrn_measured_fraction_theta_max 0.976
_diffrn_measurement_device_type 'Bruker SMART APEX area-detector'
_diffrn_measurement_method '\f and \w'
_diffrn_radiation_monochromator graphite
_diffrn_radiation_source 'fine-focus sealed tube'
_diffrn_radiation_type MoK\a
_diffrn_radiation_wavelength 0.71073
_diffrn_reflns_av_R_equivalents 0.0222
_diffrn_reflns_av_sigmaI/netI 0.0223
_diffrn_reflns_limit_h_max 10
_diffrn_reflns_limit_h_min -10
_diffrn_reflns_limit_k_max 6
_diffrn_reflns_limit_k_min -6
_diffrn_reflns_limit_l_max 20
_diffrn_reflns_limit_l_min -20
_diffrn_reflns_number 5307
_diffrn_reflns_theta_full 26.49
_diffrn_reflns_theta_max 26.49
_diffrn_reflns_theta_min 2.51
_diffrn_standards_number 0
_exptl_absorpt_coefficient_mu 0.113
_exptl_absorpt_correction_T_max 0.9922
_exptl_absorpt_correction_T_min 0.9627
_exptl_absorpt_correction_type multi-scan
_exptl_absorpt_process_details '(SADABS; Bruker, 2002)'
_exptl_crystal_colour colourless
_exptl_crystal_density_diffrn 1.423
_exptl_crystal_density_method 'not measured'
_exptl_crystal_description plate
_exptl_crystal_F_000 324
_exptl_crystal_size_max 0.34
_exptl_crystal_size_mid 0.20
_exptl_crystal_size_min 0.07
_refine_diff_density_max 0.526
_refine_diff_density_min -0.432
_refine_ls_extinction_method none
_refine_ls_goodness_of_fit_ref 1.047
_refine_ls_hydrogen_treatment mixed
_refine_ls_matrix_type full
_refine_ls_number_parameters 106
_refine_ls_number_reflns 1464
_refine_ls_number_restraints 2
_refine_ls_restrained_S_all 1.047
_refine_ls_R_factor_all 0.0803
_refine_ls_R_factor_gt 0.0657
_refine_ls_shift/su_max 0.000
_refine_ls_shift/su_mean 0.000
_refine_ls_structure_factor_coef Fsqd
_refine_ls_weighting_details 'calc w = 1/[\s^2^(Fo^2^)+(0.1263P)^2^+0.2431P] where P = (Fo^2^+2Fc^2^)/3'
_refine_ls_weighting_scheme calc
_refine_ls_wR_factor_gt 0.1825
_refine_ls_wR_factor_ref 0.1975
_reflns_number_gt 1146
_reflns_number_total 1464
_reflns_threshold_expression I>2\s(I)
_cod_data_source_file sj6188.cif
_cod_data_source_block I
_cod_original_sg_symbol_H-M 'P 21/n'
_cod_database_code 2207898
_cod_database_fobs_code 2207898

loop_
_symmetry_equiv_pos_as_xyz
'x, y, z'
'-x+1/2, y+1/2, -z+1/2'
'-x, -y, -z'
'x-1/2, -y-1/2, z-1/2'

loop_
_atom_site_label
_atom_site_fract_x
_atom_site_fract_y
_atom_site_fract_z
_atom_site_U_iso_or_equiv
_atom_site_adp_type
_atom_site_calc_flag
_atom_site_refinement_flags
_atom_site_occupancy
_atom_site_type_symbol
O1 1.1054(2) 1.2071(4) 0.94140(11) 0.0471(5) Uani d . 1 O
O2 0.2951(2) 0.5851(4) 0.91652(11) 0.0473(6) Uani d D 1 O
O3 0.3129(2) 0.6847(4) 1.04893(12) 0.0546(6) Uani d . 1 O
N1 0.9081(3) 0.7293(5) 0.75891(16) 0.0568(7) Uani d D 1 N
C1 1.0473(3) 1.0671(4) 0.88184(15) 0.0348(6) Uani d . 1 C
C2 0.9509(2) 0.8682(4) 0.89648(12) 0.0253(5) Uani d . 1 C
H2A 0.9300 0.8441 0.9502 0.030 Uiso calc R 1 H
C3 0.8833(3) 0.7028(5) 0.83773(16) 0.0394(6) Uani d . 1 C
H3 0.8194 0.5699 0.8521 0.047 Uiso calc R 1 H
C4 1.0057(3) 0.9314(5) 0.73969(16) 0.0445(7) Uani d . 1 C
H4 1.0240 0.9539 0.6855 0.053 Uiso calc R 1 H
C5 1.0741(3) 1.0948(5) 0.79883(16) 0.0406(6) Uani d . 1 C
H5 1.1392 1.2266 0.7847 0.049 Uiso calc R 1 H
C6 0.3518(3) 0.7186(4) 0.98233(14) 0.0340(6) Uani d . 1 C
C7 0.4700(3) 0.9172(4) 0.96341(15) 0.0370(6) Uani d . 1 C
H7A 0.4215 1.0272 0.9191 0.044 Uiso calc R 1 H
H7B 0.5585 0.8300 0.9443 0.044 Uiso calc R 1 H
H2 0.228(4) 0.484(6) 0.932(2) 0.080 Uiso d D 1 H
H1 0.870(4) 0.591(5) 0.720(2) 0.080 Uiso d D 1 H

loop_
_atom_site_aniso_label
_atom_site_aniso_U_11
_atom_site_aniso_U_22
_atom_site_aniso_U_33
_atom_site_aniso_U_12
_atom_site_aniso_U_13
_atom_site_aniso_U_23
O1 0.0515(11) 0.0494(11) 0.0405(10) -0.0213(8) 0.0065(8) -0.0024(8)
O2 0.0489(11) 0.0479(11) 0.0472(11) -0.0186(8) 0.0139(8) -0.0069(8)
O3 0.0625(12) 0.0612(13) 0.0415(11) -0.0273(10) 0.0121(9) 0.0026(9)
N1 0.0615(16) 0.0567(15) 0.0510(15) -0.0020(12) 0.0036(12) -0.0080(11)
C1 0.0306(11) 0.0356(12) 0.0380(12) -0.0022(9) 0.0036(9) 0.0022(9)
C2 0.0252(10) 0.0267(10) 0.0247(10) -0.0065(8) 0.0064(7) 0.0002(8)
C3 0.0403(13) 0.0352(12) 0.0424(13) -0.0067(10) 0.0047(10) -0.0017(10)
C4 0.0478(14) 0.0507(16) 0.0363(13) 0.0027(11) 0.0106(10) 0.0047(11)
C5 0.0403(12) 0.0408(13) 0.0418(13) -0.0034(10) 0.0098(10) 0.0066(10)
C6 0.0307(11) 0.0305(11) 0.0407(13) 0.0000(9) 0.0043(9) 0.0027(9)
C7 0.0337(11) 0.0352(12) 0.0431(13) -0.0044(10) 0.0092(10) 0.0010(10)

loop_
_atom_type_symbol
_atom_type_description
_atom_type_scat_dispersion_real
_atom_type_scat_dispersion_imag
_atom_type_scat_source
C C 0.0033 0.0016 'International Tables Vol C Tables 4.2.6.8 and 6.1.1.4'
H H 0.0000 0.0000 'International Tables Vol C Tables 4.2.6.8 and 6.1.1.4'
N N 0.0061 0.0033 'International Tables Vol C Tables 4.2.6.8 and 6.1.1.4'
O O 0.0106 0.0060 'International Tables Vol C Tables 4.2.6.8 and 6.1.1.4'

loop_
_geom_angle_atom_site_label_1
_geom_angle_atom_site_label_2
_geom_angle_atom_site_label_3
_geom_angle_site_symmetry_1
_geom_angle_site_symmetry_3
_geom_angle
C6 O2 H2 . . 106(3)
C3 N1 C4 . . 118.0(2)
C3 N1 H1 . . 118(2)
C4 N1 H1 . . 124(2)
O1 C1 C2 . . 118.8(2)
O1 C1 C5 . . 125.8(2)
C2 C1 C5 . . 115.3(2)
C3 C2 C1 . . 124.2(2)
C3 C2 H2A . . 117.9
C1 C2 H2A . . 117.9
N1 C3 C2 . . 120.6(2)
N1 C3 H3 . . 119.7
C2 C3 H3 . . 119.7
C5 C4 N1 . . 121.1(2)
C5 C4 H4 . . 119.4
N1 C4 H4 . . 119.4
C4 C5 C1 . . 120.8(2)
C4 C5 H5 . . 119.6
C1 C5 H5 . . 119.6
O3 C6 O2 . . 123.5(2)
O3 C6 C7 . . 124.6(2)
O2 C6 C7 . . 111.90(19)
C6 C7 C7 . 3_677 113.0(2)
C6 C7 H7A . . 109.0
C7 C7 H7A 3_677 . 109.0
C6 C7 H7B . . 109.0
C7 C7 H7B 3_677 . 109.0
H7A C7 H7B . . 107.8

loop_
_geom_bond_atom_site_label_1
_geom_bond_atom_site_label_2
_geom_bond_site_symmetry_2
_geom_bond_distance
O1 C1 . 1.262(3)
O2 C6 . 1.316(3)
O2 H2 . 0.84(3)
O3 C6 . 1.197(3)
N1 C3 . 1.344(4)
N1 C4 . 1.402(4)
N1 H1 . 0.98(3)
C1 C2 . 1.362(3)
C1 C5 . 1.417(3)
C2 C3 . 1.357(3)
C2 H2A . 0.9300
C3 H3 . 0.9300
C4 C5 . 1.357(4)
C4 H4 . 0.9300
C5 H5 . 0.9300
C6 C7 . 1.504(3)
C7 C7 3_677 1.506(5)
C7 H7A . 0.9700
C7 H7B . 0.9700

loop_
_geom_hbond_atom_site_label_D
_geom_hbond_atom_site_label_H
_geom_hbond_atom_site_label_A
_geom_hbond_site_symmetry_A
_geom_hbond_distance_DH
_geom_hbond_distance_HA
_geom_hbond_distance_DA
_geom_hbond_angle_DHA
O2 H2 O1 1_445 0.84(3) 1.796(16) 2.611(2) 163(4)
C2 H2A O1 3_777 0.930 1.860 2.792(2) 178(3)
C3 H3 O3 3_667 0.930 2.480 3.340(2) 154(3)
C4 H4 O2 2_656 0.930 2.520 3.360(2) 150(3)

loop_
_geom_torsion_atom_site_label_1
_geom_torsion_atom_site_label_2
_geom_torsion_atom_site_label_3
_geom_torsion_atom_site_label_4
_geom_torsion_site_symmetry_4
_geom_torsion
O1 C1 C2 C3 . -179.1(2)
C5 C1 C2 C3 . 0.3(3)
C4 N1 C3 C2 . 0.2(4)
C1 C2 C3 N1 . -0.6(4)
C3 N1 C4 C5 . 0.3(4)
N1 C4 C5 C1 . -0.6(4)
O1 C1 C5 C4 . 179.6(2)
C2 C1 C5 C4 . 0.3(3)
O3 C6 C7 C7 3_677 -3.1(4)
O2 C6 C7 C7 3_677 176.8(2)
